data_7019305
loop_
_publ_author_name
'Jeletic, Matthew'
'Perras, Fr\'ed\'eric A'
'Gorelsky, Serge I.'
'Le Roy, Jennifer J.'
'Korobkov, Ilia'
'Bryce, David L.'
'Murugesu, Muralee'

_publ_section_title
;
 First structural evidence for multiple alkali metals between sandwich
 decks in a metallocene.
;
_journal_issue 26
_journal_name_full 'Dalton transactions (Cambridge, England : 2003)'
_journal_page_first 8060
_journal_page_last 8066
_journal_paper_doi 10.1039/c2dt30164d
_journal_volume 41
_journal_year 2012
_chemical_formula_sum 'C44 H80 Li4 O4 Si4'
_chemical_formula_weight 813.20
_chemical_name_systematic
;
?
;
_space_group_IT_number 2
_symmetry_cell_setting triclinic
_symmetry_space_group_name_Hall '-P 1'
_symmetry_space_group_name_H-M 'P -1'
_atom_sites_solution_hydrogens geom
_atom_sites_solution_primary direct
_atom_sites_solution_secondary difmap
_audit_creation_method SHELXL-97
_cell_angle_alpha 99.865(12)
_cell_angle_beta 108.105(11)
_cell_angle_gamma 97.319(13)
_cell_formula_units_Z 1
_cell_length_a 10.713(2)
_cell_length_b 11.295(3)
_cell_length_c 11.483(2)
_cell_measurement_reflns_used 6085
_cell_measurement_temperature 200(2)
_cell_measurement_theta_max 27.94
_cell_measurement_theta_min 2.48
_cell_volume 1276.7(5)
_computing_cell_refinement 'APEX II, Bruker (2009)'
_computing_data_collection 'APEX II, Bruker (2009)'
_computing_data_reduction 'XPREP, Bruker (2009)'
_computing_molecular_graphics 'SHELXTL, Bruker (2004)'
_computing_publication_material 'SHELXTL, Bruker (2004)'
_computing_structure_refinement 'SHELXL-97 (Sheldrick, 2008)'
_computing_structure_solution 'SHELXS-97 (Sheldrick, 2008)'
_diffrn_ambient_temperature 200(2)
_diffrn_measured_fraction_theta_full 0.938
_diffrn_measured_fraction_theta_max 0.938
_diffrn_measurement_device_type 'Bruker APEX-II CCD'
_diffrn_measurement_method '\f and \w scans'
_diffrn_radiation_monochromator graphite
_diffrn_radiation_source 'fine-focus sealed tube'
_diffrn_radiation_type MoK\a
_diffrn_radiation_wavelength 0.71073
_diffrn_reflns_av_R_equivalents 0.0386
_diffrn_reflns_av_sigmaI/netI 0.0528
_diffrn_reflns_limit_h_max 14
_diffrn_reflns_limit_h_min -14
_diffrn_reflns_limit_k_max 15
_diffrn_reflns_limit_k_min -14
_diffrn_reflns_limit_l_max 14
_diffrn_reflns_limit_l_min -15
_diffrn_reflns_number 14794
_diffrn_reflns_theta_full 28.53
_diffrn_reflns_theta_max 28.53
_diffrn_reflns_theta_min 1.87
_exptl_absorpt_coefficient_mu 0.152
_exptl_absorpt_correction_T_max 0.9747
_exptl_absorpt_correction_T_min 0.9574
_exptl_absorpt_correction_type multi-scan
_exptl_absorpt_process_details 'SADABS, Bruker (2003)'
_exptl_crystal_colour colourless
_exptl_crystal_density_diffrn 1.058
_exptl_crystal_density_meas ?
_exptl_crystal_density_method 'not measured'
_exptl_crystal_description block
_exptl_crystal_F_000 444
_exptl_crystal_size_max 0.29
_exptl_crystal_size_mid 0.23
_exptl_crystal_size_min 0.17
_refine_diff_density_max 0.328
_refine_diff_density_min -0.890
_refine_diff_density_rms 0.059
_refine_ls_extinction_method none
_refine_ls_goodness_of_fit_ref 1.067
_refine_ls_hydrogen_treatment constr
_refine_ls_matrix_type full
_refine_ls_number_parameters 280
_refine_ls_number_reflns 6090
_refine_ls_number_restraints 18
_refine_ls_restrained_S_all 1.071
_refine_ls_R_factor_all 0.0903
_refine_ls_R_factor_gt 0.0577
_refine_ls_shift/su_max 0.001
_refine_ls_shift/su_mean 0.000
_refine_ls_structure_factor_coef Fsqd
_refine_ls_weighting_details 'calc w=1/[\s^2^(Fo^2^)+(0.0887P)^2^+0.2472P] where P=(Fo^2^+2Fc^2^)/3'
_refine_ls_weighting_scheme calc
_refine_ls_wR_factor_gt 0.1536
_refine_ls_wR_factor_ref 0.1773
_reflns_number_gt 4083
_reflns_number_total 6090
_reflns_threshold_expression >2sigma(I)
_cod_data_source_file c2dt30164d.txt
_cod_data_source_block mm093
_cod_depositor_comments
;
The following automatic conversions were performed:

'_symmetry_cell_setting' value 'Triclinic' changed to 'triclinic'
according to /home/saulius/struct/CIF-dictionaries/cif_core.dic
dictionary named 'cif_core.dic' version 2.4.1 from 2010-06-29.

Automatic conversion script
Id: cif_fix_values 1891 2012-01-12 08:04:46Z andrius 

The following automatic conversions were performed:

'_exptl_crystal_density_meas' value 'n/a' was changed to '?' - the
value is perceived as not measured.

Automatic conversion script
Id: cif_fix_values 3008 2015-01-20 13:52:24Z robertas 
;
_cod_original_cell_volume 1276.8(5)
_cod_original_sg_symbol_H-M P-1
_cod_database_code 7019305

loop_
_symmetry_equiv_pos_as_xyz
'x, y, z'
'-x, -y, -z'

loop_
_atom_site_label
_atom_site_type_symbol
_atom_site_fract_x
_atom_site_fract_y
_atom_site_fract_z
_atom_site_U_iso_or_equiv
_atom_site_adp_type
_atom_site_occupancy
_atom_site_symmetry_multiplicity
_atom_site_calc_flag
_atom_site_refinement_flags
_atom_site_disorder_assembly
_atom_site_disorder_group
Li1 Li 0.1130(4) 0.7203(4) 0.8051(4) 0.0503(9) Uani 1 1 d . . .
Li2 Li -0.1275(5) 0.9470(5) 0.9080(5) 0.0771(15) Uani 1 1 d . . .
O1 O 0.15070(19) 0.55492(15) 0.79676(19) 0.0608(5) Uani 1 1 d . B .
O2 O 0.16658(17) 0.75989(15) 0.66868(15) 0.0515(4) Uani 1 1 d . D .
Si1 Si 0.33299(6) 0.82213(6) 1.13468(6) 0.04302(18) Uani 1 1 d . . .
Si2 Si -0.27658(6) 0.68472(6) 0.65808(6) 0.04465(19) Uani 1 1 d . . .
C1 C -0.1207(2) 0.78923(19) 0.76748(19) 0.0372(4) Uani 1 1 d . . .
C2 C -0.05969(19) 0.74394(18) 0.87697(19) 0.0365(4) Uani 1 1 d . . .
H2A H -0.1185 0.6772 0.8839 0.044 Uiso 1 1 calc R . .
C3 C 0.06298(19) 0.77121(18) 0.97642(18) 0.0358(4) Uani 1 1 d . . .
H3A H 0.0621 0.7230 1.0364 0.043 Uiso 1 1 calc R . .
C4 C 0.1887(2) 0.85229(18) 1.01117(19) 0.0364(4) Uani 1 1 d . . .
C5 C 0.2208(2) 0.95952(18) 0.9686(2) 0.0395(5) Uani 1 1 d . . .
H5A H 0.3136 0.9945 1.0033 0.047 Uiso 1 1 calc R . .
C6 C 0.1485(2) 1.02556(18) 0.8881(2) 0.0412(5) Uani 1 1 d . . .
H6A H 0.1969 1.1057 0.8996 0.049 Uiso 1 1 calc R . .
C7 C 0.0225(2) 1.0030(2) 0.7947(2) 0.0447(5) Uani 1 1 d . . .
H7A H 0.0038 1.0734 0.7627 0.054 Uiso 1 1 calc R . .
C8 C -0.0833(2) 0.9019(2) 0.7368(2) 0.0433(5) Uani 1 1 d . . .
H8A H -0.1434 0.9109 0.6596 0.052 Uiso 1 1 calc R . .
C9 C 0.2953(3) 0.6758(3) 1.1812(3) 0.0786(9) Uani 1 1 d . . .
H9A H 0.2181 0.6758 1.2098 0.118 Uiso 1 1 calc R . .
H9B H 0.3731 0.6671 1.2495 0.118 Uiso 1 1 calc R . .
H9C H 0.2748 0.6072 1.1089 0.118 Uiso 1 1 calc R . .
C10 C 0.3873(3) 0.9449(3) 1.2816(3) 0.0778(9) Uani 1 1 d . . .
H10A H 0.3125 0.9498 1.3130 0.117 Uiso 1 1 calc R . .
H10B H 0.4156 1.0237 1.2634 0.117 Uiso 1 1 calc R . .
H10C H 0.4622 0.9258 1.3453 0.117 Uiso 1 1 calc R . .
C11 C 0.4809(3) 0.8176(3) 1.0813(3) 0.0765(9) Uani 1 1 d . . .
H11A H 0.4564 0.7543 1.0039 0.115 Uiso 1 1 calc R . .
H11B H 0.5545 0.7988 1.1468 0.115 Uiso 1 1 calc R . .
H11C H 0.5094 0.8974 1.0653 0.115 Uiso 1 1 calc R . .
C12 C -0.3577(3) 0.7444(3) 0.5170(3) 0.0707(8) Uani 1 1 d . . .
H12A H -0.2935 0.7607 0.4740 0.106 Uiso 1 1 calc R . .
H12B H -0.3865 0.8204 0.5433 0.106 Uiso 1 1 calc R . .
H12C H -0.4356 0.6835 0.4597 0.106 Uiso 1 1 calc R . .
C13 C -0.4022(3) 0.6553(3) 0.7383(3) 0.0692(8) Uani 1 1 d . . .
H13A H -0.4244 0.7330 0.7705 0.104 Uiso 1 1 calc R . .
H13B H -0.3643 0.6168 0.8082 0.104 Uiso 1 1 calc R . .
H13C H -0.4835 0.6007 0.6779 0.104 Uiso 1 1 calc R . .
C14 C -0.2405(3) 0.5320(2) 0.5996(3) 0.0580(6) Uani 1 1 d . . .
H14A H -0.1750 0.5428 0.5569 0.087 Uiso 1 1 calc R . .
H14B H -0.3234 0.4787 0.5406 0.087 Uiso 1 1 calc R . .
H14C H -0.2042 0.4946 0.6708 0.087 Uiso 1 1 calc R . .
C15 C 0.0958(3) 0.4593(2) 0.8428(3) 0.0665(8) Uani 1 1 d . B .
H15A H 0.0075 0.4158 0.7817 0.080 Uiso 1 1 calc R . .
H15B H 0.0843 0.4929 0.9235 0.080 Uiso 1 1 calc R . .
C16 C 0.1922(4) 0.3740(3) 0.8611(5) 0.1041(13) Uani 1 1 d . . .
H16A H 0.1535 0.2950 0.7991 0.125 Uiso 0.50 1 calc PR A 1
H16B H 0.2151 0.3584 0.9468 0.125 Uiso 0.50 1 calc PR A 1
H16C H 0.0007 0.0001 0.0002 0.125 Uiso 0.50 1 d PR A 2
H16D H 0.0007 0.0001 0.0002 0.125 Uiso 0.50 1 d PR A 2
C17 C 0.3177(8) 0.4393(7) 0.8414(9) 0.077(2) Uani 0.50 1 d PU B 1
H17A H 0.3857 0.4851 0.9223 0.092 Uiso 0.50 1 calc PR B 1
H17B H 0.3582 0.3804 0.7975 0.092 Uiso 0.50 1 calc PR B 1
C17' C 0.2539(10) 0.3901(8) 0.7751(8) 0.085(2) Uani 0.50 1 d PU B 2
H17C H 0.2025 0.3340 0.6928 0.101 Uiso 0.50 1 calc PR B 2
H17D H 0.3453 0.3722 0.8038 0.101 Uiso 0.50 1 calc PR B 2
C18 C 0.2607(4) 0.5224(3) 0.7627(4) 0.0873(11) Uani 1 1 d . . .
H18A H 0.3287 0.5965 0.7773 0.105 Uiso 0.50 1 calc PR B 1
H18B H 0.2301 0.4810 0.6726 0.105 Uiso 0.50 1 calc PR B 1
H18C H 0.3467 0.5741 0.8204 0.105 Uiso 0.50 1 d PR B 2
H18D H 0.2503 0.5288 0.6754 0.105 Uiso 0.50 1 d PR B 2
C19 C 0.0714(3) 0.7345(3) 0.5436(2) 0.0628(7) Uani 1 1 d . . .
H19A H -0.0209 0.7315 0.5449 0.075 Uiso 0.50 1 calc PR C 1
H19B H 0.0762 0.6558 0.4933 0.075 Uiso 0.50 1 calc PR C 1
H19C H -0.0135 0.7596 0.5446 0.075 Uiso 0.50 1 d PR C 2
H19D H 0.0524 0.6459 0.5047 0.075 Uiso 0.50 1 d PR C 2
C20 C 0.118(3) 0.8496(16) 0.488(3) 0.103(5) Uani 0.50 1 d PU D 1
H20A H 0.1009 0.8250 0.3968 0.123 Uiso 0.50 1 calc PR D 1
H20B H 0.0724 0.9184 0.5047 0.123 Uiso 0.50 1 calc PR D 1
C21 C 0.2543(14) 0.8792(14) 0.5570(12) 0.130(5) Uani 0.50 1 d PU D 1
H21A H 0.2880 0.9673 0.5667 0.156 Uiso 0.50 1 calc PR D 1
H21B H 0.3034 0.8315 0.5120 0.156 Uiso 0.50 1 calc PR D 1
C20' C 0.122(3) 0.8063(14) 0.477(2) 0.103(5) Uani 0.50 1 d PU D 2
H20C H 0.0498 0.8311 0.4143 0.123 Uiso 0.50 1 calc PR D 2
H20D H 0.1749 0.7621 0.4332 0.123 Uiso 0.50 1 calc PR D 2
C21' C 0.2159(12) 0.9225(8) 0.5815(10) 0.070(2) Uani 0.50 1 d PU D 2
H21C H 0.2834 0.9664 0.5535 0.084 Uiso 0.50 1 calc PR D 2
H21D H 0.1641 0.9802 0.6109 0.084 Uiso 0.50 1 calc PR D 2
C22 C 0.2764(3) 0.8519(3) 0.6778(3) 0.0673(8) Uani 1 1 d . . .
H22A H 0.3614 0.8217 0.7052 0.081 Uiso 0.50 1 calc PR D 1
H22B H 0.2826 0.9265 0.7403 0.081 Uiso 0.50 1 calc PR D 1
H22C H 0.3481 0.8141 0.6581 0.081 Uiso 0.50 1 d PR D 2
H22D H 0.3142 0.9055 0.7632 0.081 Uiso 0.50 1 d PR D 2

loop_
_atom_site_aniso_label
_atom_site_aniso_U_11
_atom_site_aniso_U_22
_atom_site_aniso_U_33
_atom_site_aniso_U_23
_atom_site_aniso_U_13
_atom_site_aniso_U_12
Li1 0.060(2) 0.050(2) 0.057(2) 0.0234(18) 0.034(2) 0.0174(18)
Li2 0.043(2) 0.113(4) 0.058(3) -0.018(3) 0.013(2) 0.013(2)
O1 0.0718(12) 0.0510(9) 0.0896(13) 0.0337(9) 0.0534(11) 0.0277(9)
O2 0.0596(10) 0.0578(10) 0.0495(9) 0.0245(8) 0.0274(8) 0.0153(8)
Si1 0.0335(3) 0.0447(3) 0.0487(4) 0.0164(3) 0.0086(3) 0.0054(2)
Si2 0.0362(3) 0.0529(4) 0.0414(3) 0.0122(3) 0.0078(3) 0.0082(3)
C1 0.0339(10) 0.0441(11) 0.0370(10) 0.0124(9) 0.0127(8) 0.0132(8)
C2 0.0310(10) 0.0417(11) 0.0397(10) 0.0146(9) 0.0135(8) 0.0058(8)
C3 0.0341(10) 0.0422(11) 0.0353(10) 0.0150(8) 0.0142(8) 0.0078(8)
C4 0.0364(10) 0.0387(10) 0.0373(10) 0.0111(8) 0.0150(9) 0.0086(8)
C5 0.0394(11) 0.0364(10) 0.0451(11) 0.0124(9) 0.0170(9) 0.0050(8)
C6 0.0481(12) 0.0315(10) 0.0492(12) 0.0143(9) 0.0210(10) 0.0075(9)
C7 0.0536(14) 0.0381(11) 0.0500(13) 0.0211(10) 0.0185(11) 0.0181(10)
C8 0.0466(12) 0.0480(12) 0.0395(11) 0.0177(9) 0.0124(10) 0.0184(10)
C9 0.0595(17) 0.0764(19) 0.088(2) 0.0504(18) -0.0029(15) -0.0007(15)
C10 0.0662(19) 0.082(2) 0.0638(18) 0.0062(16) -0.0053(15) 0.0236(16)
C11 0.0490(16) 0.096(2) 0.103(2) 0.042(2) 0.0343(17) 0.0322(16)
C12 0.0673(18) 0.0715(18) 0.0547(16) 0.0146(14) -0.0047(13) 0.0116(15)
C13 0.0382(14) 0.089(2) 0.0759(19) 0.0125(16) 0.0209(13) 0.0030(13)
C14 0.0583(15) 0.0520(14) 0.0551(14) 0.0070(12) 0.0133(12) 0.0018(12)
C15 0.0713(18) 0.0506(14) 0.088(2) 0.0277(14) 0.0369(16) 0.0082(13)
C16 0.132(3) 0.079(2) 0.143(4) 0.066(2) 0.071(3) 0.050(2)
C17 0.065(5) 0.073(5) 0.099(6) 0.031(4) 0.023(4) 0.033(4)
C17' 0.096(6) 0.085(5) 0.086(5) 0.021(4) 0.034(5) 0.054(5)
C18 0.106(3) 0.090(2) 0.120(3) 0.052(2) 0.082(2) 0.059(2)
C19 0.0674(17) 0.0696(17) 0.0492(14) 0.0099(13) 0.0205(13) 0.0084(14)
C20 0.116(7) 0.100(13) 0.081(10) 0.063(11) 0.008(6) -0.006(10)
C21 0.119(10) 0.172(12) 0.080(7) 0.046(8) 0.025(6) -0.046(8)
C20' 0.140(9) 0.078(10) 0.055(5) 0.034(8) -0.005(5) -0.033(8)
C21' 0.099(6) 0.055(4) 0.082(5) 0.036(4) 0.056(4) 0.013(3)
C22 0.0582(16) 0.084(2) 0.0684(17) 0.0254(15) 0.0334(14) 0.0036(14)

loop_
_atom_type_symbol
_atom_type_description
_atom_type_scat_dispersion_real
_atom_type_scat_dispersion_imag
_atom_type_scat_source
C C 0.0033 0.0016 'International Tables Vol C Tables 4.2.6.8 and 6.1.1.4'
H H 0.0000 0.0000 'International Tables Vol C Tables 4.2.6.8 and 6.1.1.4'
O O 0.0106 0.0060 'International Tables Vol C Tables 4.2.6.8 and 6.1.1.4'
Si Si 0.0817 0.0704 'International Tables Vol C Tables 4.2.6.8 and 6.1.1.4'
Li Li -0.0003 0.0001 'International Tables Vol C Tables 4.2.6.8 and 6.1.1.4'

loop_
_geom_angle_atom_site_label_1
_geom_angle_atom_site_label_2
_geom_angle_atom_site_label_3
_geom_angle
_geom_angle_site_symmetry_1
_geom_angle_site_symmetry_3
O2 Li1 O1 99.49(18) . .
O2 Li1 C3 152.3(2) . .
O1 Li1 C3 107.06(18) . .
O2 Li1 C2 136.6(2) . .
O1 Li1 C2 112.06(18) . .
C3 Li1 C2 36.51(9) . .
O2 Li1 C4 123.2(2) . .
O1 Li1 C4 116.0(2) . .
C3 Li1 C4 35.80(9) . .
C2 Li1 C4 68.42(12) . .
O2 Li1 C1 103.90(19) . .
O1 Li1 C1 128.3(2) . .
C3 Li1 C1 65.46(12) . .
C2 Li1 C1 32.86(9) . .
C4 Li1 C1 87.75(13) . .
C8 Li2 C5 155.1(3) . 2_577
C8 Li2 C1 37.89(11) . .
C5 Li2 C1 152.5(3) 2_577 .
C8 Li2 C6 169.7(3) . 2_577
C5 Li2 C6 35.17(10) 2_577 2_577
C1 Li2 C6 135.3(3) . 2_577
C8 Li2 C7 34.79(11) . .
C5 Li2 C7 137.6(3) 2_577 .
C1 Li2 C7 67.68(14) . .
C6 Li2 C7 143.3(2) 2_577 .
C8 Li2 C2 67.12(15) . .
C5 Li2 C2 135.1(3) 2_577 .
C1 Li2 C2 34.90(11) . .
C6 Li2 C2 103.8(2) 2_577 .
C7 Li2 C2 84.46(15) . .
C8 Li2 C4 125.2(3) . 2_577
C5 Li2 C4 33.98(10) 2_577 2_577
C1 Li2 C4 157.3(3) . 2_577
C6 Li2 C4 63.69(13) 2_577 2_577
C7 Li2 C4 104.5(2) . 2_577
C2 Li2 C4 167.3(3) . 2_577
C8 Li2 Li2 103.4(2) . 2_577
C5 Li2 Li2 89.1(2) 2_577 2_577
C1 Li2 Li2 112.8(3) . 2_577
C6 Li2 Li2 71.1(2) 2_577 2_577
C7 Li2 Li2 73.1(2) . 2_577
C2 Li2 Li2 90.8(3) . 2_577
C4 Li2 Li2 83.4(2) 2_577 2_577
C18 O1 C15 109.4(2) . .
C18 O1 Li1 121.5(2) . .
C15 O1 Li1 128.09(18) . .
C22 O2 C19 108.48(19) . .
C22 O2 Li1 126.9(2) . .
C19 O2 Li1 120.6(2) . .
C9 Si1 C4 113.19(12) . .
C9 Si1 C10 106.18(16) . .
C4 Si1 C10 111.36(12) . .
C9 Si1 C11 107.78(16) . .
C4 Si1 C11 111.06(12) . .
C10 Si1 C11 106.93(17) . .
C1 Si2 C12 112.76(12) . .
C1 Si2 C14 110.56(11) . .
C12 Si2 C14 107.03(13) . .
C1 Si2 C13 111.47(11) . .
C12 Si2 C13 108.20(15) . .
C14 Si2 C13 106.52(14) . .
C8 C1 C2 129.65(19) . .
C8 C1 Si2 117.62(16) . .
C2 C1 Si2 112.63(15) . .
C8 C1 Li2 68.8(2) . .
C2 C1 Li2 83.2(2) . .
Si2 C1 Li2 121.09(15) . .
C8 C1 Li1 96.51(15) . .
C2 C1 Li1 59.20(13) . .
Si2 C1 Li1 120.21(13) . .
Li2 C1 Li1 116.45(18) . .
C3 C2 C1 137.46(18) . .
C3 C2 Li1 68.79(15) . .
C1 C2 Li1 87.94(16) . .
C3 C2 Li2 99.08(17) . .
C1 C2 Li2 61.86(16) . .
Li1 C2 Li2 120.36(17) . .
C2 C3 C4 136.79(19) . .
C2 C3 Li1 74.70(16) . .
C4 C3 Li1 79.90(16) . .
C5 C4 C3 129.3(2) . .
C5 C4 Si1 113.07(15) . .
C3 C4 Si1 117.61(15) . .
C5 C4 Li1 94.06(15) . .
C3 C4 Li1 64.30(14) . .
Si1 C4 Li1 118.40(14) . .
C5 C4 Li2 58.94(17) . 2_577
C3 C4 Li2 100.24(16) . 2_577
Si1 C4 Li2 109.76(15) . 2_577
Li1 C4 Li2 131.26(18) . 2_577
C6 C5 C4 135.2(2) . .
C6 C5 Li2 80.7(2) . 2_577
C4 C5 Li2 87.1(2) . 2_577
C5 C6 C7 135.8(2) . .
C5 C6 Li2 64.11(18) . 2_577
C7 C6 Li2 110.52(18) . 2_577
C6 C7 C8 135.7(2) . .
C6 C7 Li2 102.25(18) . .
C8 C7 Li2 61.11(16) . .
C7 C8 C1 134.4(2) . .
C7 C8 Li2 84.10(19) . .
C1 C8 Li2 73.3(2) . .
O1 C15 C16 106.7(2) . .
C17' C16 C15 103.1(4) . .
C17' C16 C17 34.8(4) . .
C15 C16 C17 105.6(3) . .
C18 C17 C16 101.6(5) . .
C16 C17' C18 107.9(5) . .
O1 C18 C17 107.2(4) . .
O1 C18 C17' 102.7(4) . .
C17 C18 C17' 34.5(4) . .
C20' C19 O2 107.6(10) . .
C20' C19 C20 16.4(19) . .
O2 C19 C20 103.1(9) . .
C21 C20 C19 100.7(15) . .
C20 C21 C22 109.5(13) . .
C19 C20' C21' 104.2(16) . .
C22 C21' C20' 96.0(9) . .
O2 C22 C21 108.2(6) . .
O2 C22 C21' 104.1(5) . .
C21 C22 C21' 29.5(6) . .

loop_
_geom_bond_atom_site_label_1
_geom_bond_atom_site_label_2
_geom_bond_distance
_geom_bond_site_symmetry_2
Li1 O2 1.928(4) .
Li1 O1 1.953(4) .
Li1 C3 2.199(4) .
Li1 C2 2.275(4) .
Li1 C4 2.402(5) .
Li1 C1 2.647(5) .
Li2 C8 2.156(5) .
Li2 C5 2.181(5) 2_577
Li2 C1 2.214(5) .
Li2 C6 2.393(5) 2_577
Li2 C7 2.449(6) .
Li2 C2 2.494(6) .
Li2 C4 2.543(6) 2_577
Li2 Li2 2.842(9) 2_577
O1 C18 1.423(3) .
O1 C15 1.421(3) .
O2 C22 1.432(3) .
O2 C19 1.435(3) .
Si1 C9 1.857(3) .
Si1 C4 1.859(2) .
Si1 C10 1.868(3) .
Si1 C11 1.872(3) .
Si2 C1 1.856(2) .
Si2 C12 1.866(3) .
Si2 C14 1.874(3) .
Si2 C13 1.880(3) .
C1 C8 1.420(3) .
C1 C2 1.437(3) .
C2 C3 1.403(3) .
C3 C4 1.427(3) .
C4 C5 1.423(3) .
C4 Li2 2.543(6) 2_577
C5 C6 1.396(3) .
C5 Li2 2.181(5) 2_577
C6 C7 1.399(3) .
C6 Li2 2.393(5) 2_577
C7 C8 1.404(3) .
C15 C16 1.492(5) .
C16 C17' 1.372(9) .
C16 C17 1.548(9) .
C17 C18 1.472(8) .
C17' C18 1.519(9) .
C19 C20' 1.38(2) .
C19 C20 1.63(2) .
C20 C21 1.39(3) .
C21 C22 1.427(12) .
C20' C21' 1.59(2) .
C21' C22 1.506(11) .

loop_
_geom_torsion_atom_site_label_1
_geom_torsion_atom_site_label_2
_geom_torsion_atom_site_label_3
_geom_torsion_atom_site_label_4
_geom_torsion
_geom_torsion_site_symmetry_1
_geom_torsion_site_symmetry_4
O2 Li1 O1 C18 34.7(3) . .
C3 Li1 O1 C18 -137.1(3) . .
C2 Li1 O1 C18 -175.6(3) . .
C4 Li1 O1 C18 -99.7(3) . .
C1 Li1 O1 C18 151.0(3) . .
O2 Li1 O1 C15 -157.8(2) . .
C3 Li1 O1 C15 30.3(4) . .
C2 Li1 O1 C15 -8.2(4) . .
C4 Li1 O1 C15 67.7(3) . .
C1 Li1 O1 C15 -41.5(4) . .
O1 Li1 O2 C22 -114.1(3) . .
C3 Li1 O2 C22 49.0(6) . .
C2 Li1 O2 C22 108.9(4) . .
C4 Li1 O2 C22 15.8(4) . .
C1 Li1 O2 C22 112.4(2) . .
O1 Li1 O2 C19 91.1(3) . .
C3 Li1 O2 C19 -105.9(5) . .
C2 Li1 O2 C19 -45.9(4) . .
C4 Li1 O2 C19 -139.0(2) . .
C1 Li1 O2 C19 -42.5(3) . .
C12 Si2 C1 C8 2.5(2) . .
C14 Si2 C1 C8 122.23(17) . .
C13 Si2 C1 C8 -119.48(19) . .
C12 Si2 C1 C2 179.07(16) . .
C14 Si2 C1 C2 -61.16(17) . .
C13 Si2 C1 C2 57.13(19) . .
C12 Si2 C1 Li2 83.2(3) . .
C14 Si2 C1 Li2 -157.0(2) . .
C13 Si2 C1 Li2 -38.7(3) . .
C12 Si2 C1 Li1 -114.45(17) . .
C14 Si2 C1 Li1 5.32(17) . .
C13 Si2 C1 Li1 123.61(16) . .
C5 Li2 C1 C8 136.9(7) 2_577 .
C6 Li2 C1 C8 -168.2(3) 2_577 .
C7 Li2 C1 C8 -23.36(13) . .
C2 Li2 C1 C8 -137.32(19) . .
C4 Li2 C1 C8 50.4(6) 2_577 .
Li2 Li2 C1 C8 -82.5(4) 2_577 .
C8 Li2 C1 C2 137.32(19) . .
C5 Li2 C1 C2 -85.8(7) 2_577 .
C6 Li2 C1 C2 -30.9(3) 2_577 .
C7 Li2 C1 C2 113.96(15) . .
C4 Li2 C1 C2 -172.3(6) 2_577 .
Li2 Li2 C1 C2 54.8(4) 2_577 .
C8 Li2 C1 Si2 -110.3(2) . .
C5 Li2 C1 Si2 26.6(8) 2_577 .
C6 Li2 C1 Si2 81.5(4) 2_577 .
C7 Li2 C1 Si2 -133.65(15) . .
C2 Li2 C1 Si2 112.39(19) . .
C4 Li2 C1 Si2 -59.9(7) 2_577 .
Li2 Li2 C1 Si2 167.2(3) 2_577 .
C8 Li2 C1 Li1 86.73(19) . .
C5 Li2 C1 Li1 -136.4(6) 2_577 .
C6 Li2 C1 Li1 -81.5(3) 2_577 .
C7 Li2 C1 Li1 63.37(19) . .
C2 Li2 C1 Li1 -50.59(16) . .
C4 Li2 C1 Li1 137.1(6) 2_577 .
Li2 Li2 C1 Li1 4.3(4) 2_577 .
O2 Li1 C1 C8 -42.8(2) . .
O1 Li1 C1 C8 -157.1(2) . .
C3 Li1 C1 C8 109.97(16) . .
C2 Li1 C1 C8 132.8(2) . .
C4 Li1 C1 C8 80.94(16) . .
O2 Li1 C1 C2 -175.6(2) . .
O1 Li1 C1 C2 70.0(2) . .
C3 Li1 C1 C2 -22.84(13) . .
C4 Li1 C1 C2 -51.88(14) . .
O2 Li1 C1 Si2 84.52(19) . .
O1 Li1 C1 Si2 -29.8(3) . .
C3 Li1 C1 Si2 -122.70(14) . .
C2 Li1 C1 Si2 -99.86(17) . .
C4 Li1 C1 Si2 -151.74(12) . .
O2 Li1 C1 Li2 -112.3(3) . .
O1 Li1 C1 Li2 133.3(3) . .
C3 Li1 C1 Li2 40.4(2) . .
C2 Li1 C1 Li2 63.3(2) . .
C4 Li1 C1 Li2 11.4(2) . .
C8 C1 C2 C3 -16.3(4) . .
Si2 C1 C2 C3 167.6(2) . .
Li2 C1 C2 C3 -71.4(3) . .
Li1 C1 C2 C3 54.9(2) . .
C8 C1 C2 Li1 -71.2(2) . .
Si2 C1 C2 Li1 112.71(15) . .
Li2 C1 C2 Li1 -126.36(18) . .
C8 C1 C2 Li2 55.2(2) . .
Si2 C1 C2 Li2 -120.92(18) . .
Li1 C1 C2 Li2 126.36(18) . .
O2 Li1 C2 C3 -137.4(3) . .
O1 Li1 C2 C3 89.1(2) . .
C4 Li1 C2 C3 -21.31(12) . .
C1 Li1 C2 C3 -143.60(19) . .
O2 Li1 C2 C1 6.2(3) . .
O1 Li1 C2 C1 -127.3(2) . .
C3 Li1 C2 C1 143.60(19) . .
C4 Li1 C2 C1 122.29(15) . .
O2 Li1 C2 Li2 -49.2(4) . .
O1 Li1 C2 Li2 177.3(2) . .
C3 Li1 C2 Li2 88.2(2) . .
C4 Li1 C2 Li2 66.91(19) . .
C1 Li1 C2 Li2 -55.38(19) . .
C8 Li2 C2 C3 112.66(16) . .
C5 Li2 C2 C3 -81.1(3) 2_577 .
C1 Li2 C2 C3 139.53(18) . .
C6 Li2 C2 C3 -62.3(2) 2_577 .
C7 Li2 C2 C3 81.39(16) . .
C4 Li2 C2 C3 -54.1(10) 2_577 .
Li2 Li2 C2 C3 8.5(3) 2_577 .
C8 Li2 C2 C1 -26.87(13) . .
C5 Li2 C2 C1 139.4(4) 2_577 .
C6 Li2 C2 C1 158.2(2) 2_577 .
C7 Li2 C2 C1 -58.14(15) . .
C4 Li2 C2 C1 166.4(10) 2_577 .
Li2 Li2 C2 C1 -131.1(3) 2_577 .
C8 Li2 C2 Li1 42.0(2) . .
C5 Li2 C2 Li1 -151.8(3) 2_577 .
C1 Li2 C2 Li1 68.9(2) . .
C6 Li2 C2 Li1 -133.0(2) 2_577 .
C7 Li2 C2 Li1 10.7(2) . .
C4 Li2 C2 Li1 -124.8(10) 2_577 .
Li2 Li2 C2 Li1 -62.2(3) 2_577 .
C1 C2 C3 C4 -5.2(4) . .
Li1 C2 C3 C4 56.2(3) . .
Li2 C2 C3 C4 -63.0(3) . .
C1 C2 C3 Li1 -61.3(3) . .
Li2 C2 C3 Li1 -119.15(18) . .
O2 Li1 C3 C2 93.2(5) . .
O1 Li1 C3 C2 -104.2(2) . .
C4 Li1 C3 C2 144.72(19) . .
C1 Li1 C3 C2 20.73(11) . .
O2 Li1 C3 C4 -51.5(5) . .
O1 Li1 C3 C4 111.1(2) . .
C2 Li1 C3 C4 -144.72(19) . .
C1 Li1 C3 C4 -123.99(14) . .
C2 C3 C4 C5 18.6(4) . .
Li1 C3 C4 C5 73.0(2) . .
C2 C3 C4 Si1 -164.6(2) . .
Li1 C3 C4 Si1 -110.12(16) . .
C2 C3 C4 Li1 -54.5(3) . .
C2 C3 C4 Li2 76.6(3) . 2_577
Li1 C3 C4 Li2 131.05(19) . 2_577
C9 Si1 C4 C5 -175.35(18) . .
C10 Si1 C4 C5 65.10(19) . .
C11 Si1 C4 C5 -54.0(2) . .
C9 Si1 C4 C3 7.3(2) . .
C10 Si1 C4 C3 -112.24(19) . .
C11 Si1 C4 C3 128.70(18) . .
C9 Si1 C4 Li1 -66.83(19) . .
C10 Si1 C4 Li1 173.63(17) . .
C11 Si1 C4 Li1 54.57(18) . .
C9 Si1 C4 Li2 120.9(2) . 2_577
C10 Si1 C4 Li2 1.4(2) . 2_577
C11 Si1 C4 Li2 -117.67(19) . 2_577
O2 Li1 C4 C5 22.1(3) . .
O1 Li1 C4 C5 144.8(2) . .
C3 Li1 C4 C5 -132.06(19) . .
C2 Li1 C4 C5 -110.37(16) . .
C1 Li1 C4 C5 -83.04(15) . .
O2 Li1 C4 C3 154.2(3) . .
O1 Li1 C4 C3 -83.2(2) . .
C2 Li1 C4 C3 21.69(12) . .
C1 Li1 C4 C3 49.01(13) . .
O2 Li1 C4 Si1 -96.9(2) . .
O1 Li1 C4 Si1 25.8(2) . .
C3 Li1 C4 Si1 108.93(17) . .
C2 Li1 C4 Si1 130.63(13) . .
C1 Li1 C4 Si1 157.95(11) . .
O2 Li1 C4 Li2 73.4(3) . 2_577
O1 Li1 C4 Li2 -164.0(2) . 2_577
C3 Li1 C4 Li2 -80.8(2) . 2_577
C2 Li1 C4 Li2 -59.1(2) . 2_577
C1 Li1 C4 Li2 -31.8(2) . 2_577
C3 C4 C5 C6 3.3(4) . .
Si1 C4 C5 C6 -173.6(2) . .
Li1 C4 C5 C6 63.1(3) . .
Li2 C4 C5 C6 -73.7(3) 2_577 .
C3 C4 C5 Li2 77.0(2) . 2_577
Si1 C4 C5 Li2 -99.93(17) . 2_577
Li1 C4 C5 Li2 136.81(18) . 2_577
C4 C5 C6 C7 -17.2(4) . .
Li2 C5 C6 C7 -93.4(3) 2_577 .
C4 C5 C6 Li2 76.2(3) . 2_577
C5 C6 C7 C8 -4.2(4) . .
Li2 C6 C7 C8 -77.7(3) 2_577 .
C5 C6 C7 Li2 56.8(3) . .
Li2 C6 C7 Li2 -16.7(3) 2_577 .
C8 Li2 C7 C6 -135.8(2) . .
C5 Li2 C7 C6 82.9(4) 2_577 .
C1 Li2 C7 C6 -110.49(18) . .
C6 Li2 C7 C6 26.9(5) 2_577 .
C2 Li2 C7 C6 -78.79(17) . .
C4 Li2 C7 C6 92.0(2) 2_577 .
Li2 Li2 C7 C6 13.7(3) 2_577 .
C5 Li2 C7 C8 -141.4(4) 2_577 .
C1 Li2 C7 C8 25.27(13) . .
C6 Li2 C7 C8 162.6(5) 2_577 .
C2 Li2 C7 C8 56.96(16) . .
C4 Li2 C7 C8 -132.2(2) 2_577 .
Li2 Li2 C7 C8 149.5(3) 2_577 .
C6 C7 C8 C1 17.8(4) . .
Li2 C7 C8 C1 -59.6(3) . .
C6 C7 C8 Li2 77.4(3) . .
C2 C1 C8 C7 2.6(4) . .
Si2 C1 C8 C7 178.6(2) . .
Li2 C1 C8 C7 63.6(3) . .
Li1 C1 C8 C7 -52.3(3) . .
C2 C1 C8 Li2 -61.0(3) . .
Si2 C1 C8 Li2 114.97(19) . .
Li1 C1 C8 Li2 -115.89(18) . .
C5 Li2 C8 C7 88.5(7) 2_577 .
C1 Li2 C8 C7 -140.0(2) . .
C6 Li2 C8 C7 -86.7(16) 2_577 .
C2 Li2 C8 C7 -115.09(16) . .
C4 Li2 C8 C7 61.4(3) 2_577 .
Li2 Li2 C8 C7 -30.0(3) 2_577 .
C5 Li2 C8 C1 -131.6(7) 2_577 .
C6 Li2 C8 C1 53.3(16) 2_577 .
C7 Li2 C8 C1 140.0(2) . .
C2 Li2 C8 C1 24.90(12) . .
C4 Li2 C8 C1 -158.6(3) 2_577 .
Li2 Li2 C8 C1 110.0(3) 2_577 .
C18 O1 C15 C16 11.1(4) . .
Li1 O1 C15 C16 -157.6(3) . .
O1 C15 C16 C17' -27.2(6) . .
O1 C15 C16 C17 8.6(6) . .
C17' C16 C17 C18 66.6(8) . .
C15 C16 C17 C18 -23.9(7) . .
C15 C16 C17' C18 32.3(7) . .
C17 C16 C17' C18 -66.3(8) . .
C15 O1 C18 C17 -27.6(5) . .
Li1 O1 C18 C17 141.9(4) . .
C15 O1 C18 C17' 7.8(5) . .
Li1 O1 C18 C17' 177.4(4) . .
C16 C17 C18 O1 31.1(6) . .
C16 C17 C18 C17' -56.6(7) . .
C16 C17' C18 O1 -26.1(7) . .
C16 C17' C18 C17 75.8(9) . .
C22 O2 C19 C20' 1.3(12) . .
Li1 O2 C19 C20' 160.4(12) . .
C22 O2 C19 C20 -15.0(10) . .
Li1 O2 C19 C20 144.0(10) . .
C20' C19 C20 C21 -80(7) . .
O2 C19 C20 C21 28.2(17) . .
C19 C20 C21 C22 -31.4(18) . .
O2 C19 C20' C21' -27.6(17) . .
C20 C19 C20' C21' 49(6) . .
C19 C20' C21' C22 41.7(16) . .
C19 O2 C22 C21 -3.3(8) . .
Li1 O2 C22 C21 -160.6(7) . .
C19 O2 C22 C21' 27.2(4) . .
Li1 O2 C22 C21' -130.2(4) . .
C20 C21 C22 O2 24.1(15) . .
C20 C21 C22 C21' -62.4(17) . .
C20' C21' C22 O2 -40.0(12) . .
C20' C21' C22 C21 62.2(19) . .
